data_4517007
loop_
_publ_author_name
'Udagawa, Akihiro'
'Johnston, Priscilla'
'Uekusa, Hidehiro'
'Koshima, Hideko'
'Saito, Kei'
'Asahi, Toru'

_publ_section_title
;
 Solid-State Photochemical Reaction of Multisubstituted Thymine
 Derivatives
;
_journal_issue 11
_journal_name_full 'ACS Sustainable Chemistry &amp; Engineering'
_journal_page_first 6107
_journal_paper_doi 10.1021/acssuschemeng.6b01529
_journal_volume 4
_journal_year 2016
_chemical_formula_moiety 'C26 H30 N4 O8, H2 O'
_chemical_formula_sum 'C26 H32 N4 O9'
_chemical_formula_weight 544.56
_space_group_crystal_system monoclinic
_space_group_IT_number 14
_space_group_name_Hall '-P 2ybc'
_space_group_name_H-M_alt 'P 1 21/c 1'
_atom_sites_solution_hydrogens geom
_atom_sites_solution_primary direct
_atom_sites_solution_secondary difmap
_audit_creation_date 2016-02-24
_audit_creation_method 'by CrystalStructure 4.2'
_cell_angle_alpha 90.0000
_cell_angle_beta 95.517(3)
_cell_angle_gamma 90.0000
_cell_formula_units_Z 4
_cell_length_a 10.9430(7)
_cell_length_b 12.7063(8)
_cell_length_c 19.0931(12)
_cell_measurement_reflns_used 8778
_cell_measurement_temperature 173
_cell_measurement_theta_max 67.69
_cell_measurement_theta_min 3.48
_cell_volume 2642.5(3)
_computing_cell_refinement 'RAPID AUTO'
_computing_data_collection 'RAPID AUTO (Rigaku, ????)'
_computing_data_reduction 'RAPID AUTO'
_computing_molecular_graphics 'CrystalStructure 4.2'
_computing_publication_material 'CrystalStructure 4.2 (Rigaku, 2015)'
_computing_structure_refinement 'SHELXL Version 2014/6 (Sheldrick, 2008)'
_computing_structure_solution 'SIR92 (Altomare, et al., 1994)'
_diffrn_ambient_temperature 173
_diffrn_detector_area_resol_mean 10.000
_diffrn_measured_fraction_theta_full 0.996
_diffrn_measured_fraction_theta_max 0.995
_diffrn_measurement_device_type 'Rigaku R-AXIS RAPID'
_diffrn_measurement_method \w
_diffrn_radiation_type 'Cu K\a'
_diffrn_radiation_wavelength 1.54187
_diffrn_reflns_av_R_equivalents 0.0902
_diffrn_reflns_Laue_measured_fraction_full 0.996
_diffrn_reflns_Laue_measured_fraction_max 0.995
_diffrn_reflns_limit_h_max 13
_diffrn_reflns_limit_h_min -12
_diffrn_reflns_limit_k_max 14
_diffrn_reflns_limit_k_min -15
_diffrn_reflns_limit_l_max 22
_diffrn_reflns_limit_l_min -22
_diffrn_reflns_number 30056
_diffrn_reflns_point_group_measured_fraction_full 0.996
_diffrn_reflns_point_group_measured_fraction_max 0.995
_diffrn_reflns_theta_full 67.687
_diffrn_reflns_theta_max 68.231
_diffrn_reflns_theta_min 4.059
_diffrn_standards_number 0
_exptl_absorpt_coefficient_mu 0.876
_exptl_absorpt_correction_T_max 0.833
_exptl_absorpt_correction_T_min 0.520
_exptl_absorpt_correction_type multi-scan
_exptl_absorpt_process_details 'ABSCOR (Rigaku, 1995)'
_exptl_crystal_colour colorless
_exptl_crystal_density_diffrn 1.323
_exptl_crystal_density_method 'not measured'
_exptl_crystal_description block
_exptl_crystal_F_000 1152.00
_exptl_crystal_size_max 0.350
_exptl_crystal_size_mid 0.310
_exptl_crystal_size_min 0.220
_refine_diff_density_max 0.39
_refine_diff_density_min -0.38
_refine_ls_extinction_method none
_refine_ls_goodness_of_fit_ref 1.144
_refine_ls_hydrogen_treatment mixed
_refine_ls_number_parameters 360
_refine_ls_number_reflns 4824
_refine_ls_number_restraints 0
_refine_ls_R_factor_all 0.1267
_refine_ls_R_factor_gt 0.0944
_refine_ls_shift/su_max 0.007
_refine_ls_structure_factor_coef Fsqd
_refine_ls_weighting_details 'w = 1/[\s^2^(Fo^2^)+(0.1550P)^2^] where P=(Fo^2^+2Fc^2^)/3'
_refine_ls_weighting_scheme calc
_refine_ls_wR_factor_gt 0.2531
_refine_ls_wR_factor_ref 0.2997
_reflns_Friedel_coverage 0.000
_reflns_number_gt 2526
_reflns_number_total 4824
_reflns_threshold_expression F^2^>2.0\s(F^2^)
_cod_data_source_file sc6b01529_si_002.cif
_cod_data_source_block global
_cod_database_code 4517007
_shelxl_version_number 2014/6

loop_
_space_group_symop_id
_space_group_symop_operation_xyz
1 +X,+Y,+Z
2 -X,1/2+Y,1/2-Z
3 -X,-Y,-Z
4 +X,-1/2-Y,-1/2+Z

loop_
_atom_site_label
_atom_site_type_symbol
_atom_site_fract_x
_atom_site_fract_y
_atom_site_fract_z
_atom_site_U_iso_or_equiv
_atom_site_adp_type
_atom_site_occupancy
_atom_site_site_symmetry_order
_atom_site_calc_flag
_atom_site_refinement_flags_posn
_atom_site_refinement_flags_adp
O1 O 0.1350(3) 0.3985(2) 1.12262(13) 0.0671(8) Uani 1 1 d . .
O2 O 0.3186(2) 0.08627(19) 1.08003(13) 0.0638(7) Uani 1 1 d . .
O3 O 0.1163(3) -0.2462(2) 1.13845(13) 0.0730(8) Uani 1 1 d . .
O4 O 0.1850(3) 0.0205(2) 0.89414(14) 0.0679(8) Uani 1 1 d . .
O5 O 0.0664(3) -0.25691(19) 1.02283(13) 0.0694(8) Uani 1 1 d . .
O6 O 0.4175(3) -0.2152(2) 1.07844(16) 0.0808(9) Uani 1 1 d . .
O7 O 0.3666(3) -0.3101(2) 0.98168(16) 0.0935(10) Uani 1 1 d . .
O8 O 0.3769(3) 0.2279(2) 0.74255(13) 0.0767(9) Uani 1 1 d . .
O9 O 0.1251(3) 0.5616(3) 1.22318(15) 0.0932(11) Uani 1 1 d . .
H9A H 0.134(5) 0.505(4) 1.192(3) 0.110(17) Uiso 1 1 d . .
H9B H 0.109(5) 0.631(5) 1.199(3) 0.14(2) Uiso 1 1 d . .
N10 N 0.2257(3) 0.2431(2) 1.10048(13) 0.0501(7) Uani 1 1 d . .
N11 N 0.3582(3) -0.0414(3) 0.85197(17) 0.0668(9) Uani 1 1 d . .
N12 N 0.1397(3) 0.0836(2) 1.13106(14) 0.0558(8) Uani 1 1 d . .
N13 N 0.2803(3) 0.1240(2) 0.81756(15) 0.0591(8) Uani 1 1 d . .
C14 C 0.2327(4) 0.1346(3) 1.10249(17) 0.0528(9) Uani 1 1 d . .
C15 C 0.0341(3) 0.2427(3) 1.15328(18) 0.0572(9) Uani 1 1 d . .
C16 C 0.0947(3) -0.2044(3) 1.0822(2) 0.0570(9) Uani 1 1 d . .
C17 C 0.3263(3) 0.3016(3) 1.07269(17) 0.0542(9) Uani 1 1 d . .
H17A H 0.4008 0.2570 1.0760 0.065 Uiso 1 1 calc R U
H17B H 0.3448 0.3651 1.1018 0.065 Uiso 1 1 calc R U
C18 C 0.2951(3) 0.3341(3) 0.99746(18) 0.0537(9) Uani 1 1 d . .
C19 C 0.1308(3) 0.3012(3) 1.12540(17) 0.0523(9) Uani 1 1 d . .
C20 C 0.1462(4) -0.0314(3) 1.1377(2) 0.0637(10) Uani 1 1 d . .
H20A H 0.1002 -0.0537 1.1774 0.076 Uiso 1 1 calc R U
H20B H 0.2329 -0.0526 1.1488 0.076 Uiso 1 1 calc R U
C21 C 0.2576(3) 0.2595(3) 0.94633(17) 0.0533(9) Uani 1 1 d . .
H21 H 0.2541 0.1875 0.9593 0.064 Uiso 1 1 calc R U
C22 C 0.1875(3) 0.2060(3) 0.82221(19) 0.0603(10) Uani 1 1 d . .
H22A H 0.1100 0.1728 0.8338 0.072 Uiso 1 1 calc R U
H22B H 0.1713 0.2404 0.7757 0.072 Uiso 1 1 calc R U
C23 C 0.3987(4) -0.1248(3) 0.96946(19) 0.0654(11) Uani 1 1 d . .
H23A H 0.4852 -0.1009 0.9726 0.078 Uiso 1 1 calc R U
H23B H 0.3500 -0.0703 0.9914 0.078 Uiso 1 1 calc R U
C24 C 0.0937(4) -0.0876(3) 1.07105(18) 0.0556(9) Uani 1 1 d . .
H24A H 0.0085 -0.0636 1.0581 0.067 Uiso 1 1 calc R U
H24B H 0.1431 -0.0699 1.0319 0.067 Uiso 1 1 calc R U
C25 C 0.2251(3) 0.2883(3) 0.87664(18) 0.0558(9) Uani 1 1 d . .
C26 C 0.3013(3) 0.4390(3) 0.9778(2) 0.0609(10) Uani 1 1 d . .
H26 H 0.3282 0.4907 1.0118 0.073 Uiso 1 1 calc R U
C27 C 0.3910(4) -0.2260(3) 1.0084(2) 0.0678(11) Uani 1 1 d . .
C28 C 0.0583(4) -0.3708(3) 1.0291(2) 0.0690(11) Uani 1 1 d . .
H28A H 0.0370 -0.4016 0.9825 0.083 Uiso 1 1 calc R U
H28B H 0.1375 -0.3987 1.0491 0.083 Uiso 1 1 calc R U
H28C H -0.0052 -0.3887 1.0600 0.083 Uiso 1 1 calc R U
C29 C 0.0422(4) 0.1379(3) 1.15532(17) 0.0575(10) Uani 1 1 d . .
H29 H -0.0212 0.0990 1.1741 0.069 Uiso 1 1 calc R U
C30 C 0.2686(4) 0.0333(3) 0.8567(2) 0.0609(10) Uani 1 1 d . .
C31 C 0.2306(4) 0.3934(3) 0.8582(2) 0.0631(10) Uani 1 1 d . .
H31 H 0.2086 0.4144 0.8109 0.076 Uiso 1 1 calc R U
C32 C -0.0711(4) 0.3020(3) 1.1791(2) 0.0697(11) Uani 1 1 d . .
H32A H -0.0588 0.3777 1.1728 0.084 Uiso 1 1 calc R U
H32B H -0.1479 0.2803 1.1523 0.084 Uiso 1 1 calc R U
H32C H -0.0755 0.2869 1.2292 0.084 Uiso 1 1 calc R U
C33 C 0.2685(4) 0.4683(3) 0.9086(2) 0.0673(11) Uani 1 1 d . .
H33 H 0.2719 0.5404 0.8956 0.081 Uiso 1 1 calc R U
C34 C 0.3745(4) 0.1434(4) 0.77427(19) 0.0654(11) Uani 1 1 d . .
C35 C 0.4507(4) -0.0262(4) 0.8089(2) 0.0772(13) Uani 1 1 d . .
H35 H 0.5093 -0.0808 0.8061 0.093 Uiso 1 1 calc R U
C36 C 0.4628(4) 0.0599(4) 0.7712(2) 0.0760(13) Uani 1 1 d . .
C37 C 0.3504(4) -0.1380(3) 0.8924(2) 0.0753(12) Uani 1 1 d . .
H37A H 0.3981 -0.1938 0.8712 0.090 Uiso 1 1 calc R U
H37B H 0.2637 -0.1611 0.8896 0.090 Uiso 1 1 calc R U
C38 C 0.5670(5) 0.0767(4) 0.7260(2) 0.1036(18) Uani 1 1 d . .
H38A H 0.5578 0.1455 0.7029 0.124 Uiso 1 1 calc R U
H38B H 0.6453 0.0743 0.7555 0.124 Uiso 1 1 calc R U
H38C H 0.5655 0.0213 0.6902 0.124 Uiso 1 1 calc R U
C39 C 0.4221(4) -0.3106(3) 1.1182(2) 0.0843(14) Uani 1 1 d . .
H39A H 0.4419 -0.2944 1.1682 0.101 Uiso 1 1 calc R U
H39B H 0.3422 -0.3458 1.1116 0.101 Uiso 1 1 calc R U
H39C H 0.4854 -0.3569 1.1022 0.101 Uiso 1 1 calc R U

loop_
_atom_site_aniso_label
_atom_site_aniso_U_11
_atom_site_aniso_U_22
_atom_site_aniso_U_33
_atom_site_aniso_U_23
_atom_site_aniso_U_13
_atom_site_aniso_U_12
O1 0.086(2) 0.0524(16) 0.0641(16) -0.0031(11) 0.0160(14) 0.0018(13)
O2 0.0708(19) 0.0521(16) 0.0695(16) 0.0005(11) 0.0121(14) 0.0067(13)
O3 0.103(2) 0.0583(18) 0.0577(16) 0.0081(12) 0.0087(15) 0.0028(15)
O4 0.0634(19) 0.0632(18) 0.0776(18) -0.0080(13) 0.0101(15) -0.0043(13)
O5 0.094(2) 0.0547(16) 0.0590(15) -0.0047(12) 0.0053(14) 0.0017(14)
O6 0.100(2) 0.0632(18) 0.078(2) 0.0007(14) 0.0041(17) -0.0072(16)
O7 0.131(3) 0.0597(18) 0.089(2) -0.0123(15) 0.005(2) -0.0167(18)
O8 0.080(2) 0.097(2) 0.0542(15) 0.0048(15) 0.0092(14) 0.0017(17)
O9 0.155(3) 0.065(2) 0.0608(18) -0.0025(16) 0.0206(19) 0.018(2)
N10 0.0588(19) 0.0437(17) 0.0489(15) 0.0001(11) 0.0110(13) -0.0007(13)
N11 0.071(2) 0.062(2) 0.066(2) -0.0094(15) 0.0020(17) 0.0103(18)
N12 0.068(2) 0.0457(17) 0.0542(17) 0.0020(12) 0.0060(15) -0.0025(15)
N13 0.056(2) 0.064(2) 0.0574(18) -0.0034(14) 0.0048(15) 0.0091(16)
C14 0.065(3) 0.046(2) 0.0484(19) 0.0008(15) 0.0082(17) -0.0012(18)
C15 0.064(3) 0.055(2) 0.053(2) -0.0034(15) 0.0103(17) -0.0014(19)
C16 0.055(2) 0.054(2) 0.063(2) -0.0008(17) 0.0110(18) 0.0062(17)
C17 0.062(2) 0.050(2) 0.051(2) -0.0017(14) 0.0091(17) -0.0054(17)
C18 0.055(2) 0.047(2) 0.060(2) -0.0009(15) 0.0100(17) 0.0007(17)
C19 0.068(3) 0.043(2) 0.0466(18) -0.0018(14) 0.0048(17) 0.0021(17)
C20 0.076(3) 0.047(2) 0.068(2) 0.0044(16) 0.007(2) -0.0019(19)
C21 0.059(2) 0.047(2) 0.055(2) 0.0027(15) 0.0110(16) 0.0028(17)
C22 0.058(2) 0.070(3) 0.053(2) -0.0053(17) 0.0082(18) 0.0081(19)
C23 0.064(3) 0.059(2) 0.074(3) -0.0072(19) 0.010(2) -0.003(2)
C24 0.064(3) 0.047(2) 0.056(2) 0.0062(15) 0.0076(17) 0.0013(17)
C25 0.056(2) 0.054(2) 0.058(2) 0.0030(16) 0.0086(17) 0.0019(17)
C26 0.067(3) 0.052(2) 0.065(2) -0.0001(17) 0.0167(19) -0.0002(19)
C27 0.060(3) 0.059(2) 0.085(3) -0.005(2) 0.007(2) -0.001(2)
C28 0.084(3) 0.051(2) 0.071(2) -0.0091(18) 0.005(2) -0.002(2)
C29 0.063(3) 0.060(2) 0.050(2) 0.0029(16) 0.0099(17) 0.0004(19)
C30 0.058(3) 0.064(3) 0.060(2) -0.0125(18) 0.0024(19) 0.003(2)
C31 0.067(3) 0.066(3) 0.058(2) 0.0111(18) 0.0138(19) 0.007(2)
C32 0.073(3) 0.070(3) 0.067(2) -0.0011(18) 0.010(2) 0.010(2)
C33 0.080(3) 0.051(2) 0.074(3) 0.0099(18) 0.024(2) 0.004(2)
C34 0.060(3) 0.090(3) 0.046(2) -0.012(2) 0.0051(18) 0.009(2)
C35 0.066(3) 0.102(4) 0.064(3) -0.024(2) 0.003(2) 0.028(2)
C36 0.069(3) 0.108(4) 0.051(2) -0.009(2) 0.007(2) 0.018(3)
C37 0.080(3) 0.061(3) 0.081(3) -0.013(2) -0.011(2) 0.007(2)
C38 0.082(3) 0.165(5) 0.067(3) 0.005(3) 0.023(2) 0.039(3)
C39 0.088(4) 0.073(3) 0.090(3) 0.007(2) -0.001(3) -0.005(2)

loop_
_atom_type_symbol
_atom_type_description
_atom_type_scat_dispersion_real
_atom_type_scat_dispersion_imag
_atom_type_scat_source
C C 0.0181 0.0091
;
International Tables for Crystallography
(Vol. C, Tables 4.2.6.8 and 6.1.1.4)
;
H H 0.0000 0.0000
;
International Tables for Crystallography
(Vol. C, Table 6.1.1.4)
;
O O 0.0492 0.0322
;
International Tables for Crystallography
(Vol. C, Tables 4.2.6.8 and 6.1.1.4)
;
N N 0.0311 0.0180
;
International Tables for Crystallography
(Vol. C, Tables 4.2.6.8 and 6.1.1.4)
;

loop_
_geom_angle_atom_site_label_1
_geom_angle_atom_site_label_2
_geom_angle_atom_site_label_3
_geom_angle
C16 O5 C28 116.2(3)
C27 O6 C39 115.7(3)
H9A O9 H9B 113(4)
C14 N10 C19 124.1(3)
C14 N10 C17 118.2(3)
C19 N10 C17 117.7(3)
C30 N11 C35 120.8(4)
C30 N11 C37 117.9(4)
C35 N11 C37 121.2(4)
C14 N12 C29 121.7(3)
C14 N12 C20 118.4(3)
C29 N12 C20 119.9(3)
C30 N13 C34 125.1(3)
C30 N13 C22 117.3(3)
C34 N13 C22 117.6(3)
O2 C14 N12 121.7(3)
O2 C14 N10 122.0(3)
N12 C14 N10 116.3(3)
C29 C15 C19 118.6(3)
C29 C15 C32 122.8(4)
C19 C15 C32 118.6(3)
O3 C16 O5 123.5(4)
O3 C16 C24 124.3(3)
O5 C16 C24 112.3(3)
N10 C17 C18 112.0(3)
N10 C17 H17A 109.2
C18 C17 H17A 109.2
N10 C17 H17B 109.2
C18 C17 H17B 109.2
H17A C17 H17B 107.9
C21 C18 C26 118.8(3)
C21 C18 C17 120.5(3)
C26 C18 C17 120.7(3)
O1 C19 N10 118.8(3)
O1 C19 C15 124.4(3)
N10 C19 C15 116.9(3)
N12 C20 C24 112.5(3)
N12 C20 H20A 109.1
C24 C20 H20A 109.1
N12 C20 H20B 109.1
C24 C20 H20B 109.1
H20A C20 H20B 107.8
C18 C21 C25 121.5(3)
C18 C21 H21 119.3
C25 C21 H21 119.3
N13 C22 C25 113.1(3)
N13 C22 H22A 109.0
C25 C22 H22A 109.0
N13 C22 H22B 109.0
C25 C22 H22B 109.0
H22A C22 H22B 107.8
C27 C23 C37 110.8(3)
C27 C23 H23A 109.5
C37 C23 H23A 109.5
C27 C23 H23B 109.5
C37 C23 H23B 109.5
H23A C23 H23B 108.1
C16 C24 C20 110.4(3)
C16 C24 H24A 109.6
C20 C24 H24A 109.6
C16 C24 H24B 109.6
C20 C24 H24B 109.6
H24A C24 H24B 108.1
C31 C25 C21 118.9(3)
C31 C25 C22 120.7(3)
C21 C25 C22 120.3(3)
C33 C26 C18 120.1(4)
C33 C26 H26 120.0
C18 C26 H26 120.0
O7 C27 O6 122.0(4)
O7 C27 C23 125.1(4)
O6 C27 C23 112.9(3)
O5 C28 H28A 109.5
O5 C28 H28B 109.5
H28A C28 H28B 109.5
O5 C28 H28C 109.5
H28A C28 H28C 109.5
H28B C28 H28C 109.5
C15 C29 N12 122.5(4)
C15 C29 H29 118.8
N12 C29 H29 118.8
O4 C30 N11 121.7(4)
O4 C30 N13 122.5(4)
N11 C30 N13 115.8(4)
C25 C31 C33 120.1(4)
C25 C31 H31 119.9
C33 C31 H31 119.9
C15 C32 H32A 109.5
C15 C32 H32B 109.5
H32A C32 H32B 109.5
C15 C32 H32C 109.5
H32A C32 H32C 109.5
H32B C32 H32C 109.5
C26 C33 C31 120.6(4)
C26 C33 H33 119.7
C31 C33 H33 119.7
O8 C34 N13 119.6(4)
O8 C34 C36 125.1(4)
N13 C34 C36 115.4(4)
C36 C35 N11 124.0(4)
C36 C35 H35 118.0
N11 C35 H35 118.0
C35 C36 C34 118.9(4)
C35 C36 C38 123.3(4)
C34 C36 C38 117.7(4)
N11 C37 C23 112.7(3)
N11 C37 H37A 109.0
C23 C37 H37A 109.0
N11 C37 H37B 109.0
C23 C37 H37B 109.0
H37A C37 H37B 107.8
C36 C38 H38A 109.5
C36 C38 H38B 109.5
H38A C38 H38B 109.5
C36 C38 H38C 109.5
H38A C38 H38C 109.5
H38B C38 H38C 109.5
O6 C39 H39A 109.5
O6 C39 H39B 109.5
H39A C39 H39B 109.5
O6 C39 H39C 109.5
H39A C39 H39C 109.5
H39B C39 H39C 109.5

loop_
_geom_bond_atom_site_label_1
_geom_bond_atom_site_label_2
_geom_bond_distance
O1 C19 1.238(4)
O2 C14 1.234(4)
O3 C16 1.201(4)
O4 C30 1.225(4)
O5 C16 1.326(4)
O5 C28 1.455(4)
O6 C27 1.348(5)
O6 C39 1.429(5)
O7 C27 1.202(4)
O8 C34 1.234(5)
O9 H9A 0.95(5)
O9 H9B 1.01(6)
N10 C14 1.382(4)
N10 C19 1.394(4)
N10 C17 1.469(4)
N11 C30 1.373(5)
N11 C35 1.378(5)
N11 C37 1.456(5)
N12 C14 1.364(5)
N12 C29 1.387(5)
N12 C20 1.469(4)
N13 C30 1.387(5)
N13 C34 1.404(5)
N13 C22 1.464(4)
C15 C29 1.335(5)
C15 C19 1.436(5)
C15 C32 1.499(5)
C16 C24 1.498(5)
C17 C18 1.502(5)
C17 H17A 0.9900
C17 H17B 0.9900
C18 C21 1.393(5)
C18 C26 1.389(4)
C20 C24 1.524(5)
C20 H20A 0.9900
C20 H20B 0.9900
C21 C25 1.393(5)
C21 H21 0.9500
C22 C25 1.504(5)
C22 H22A 0.9900
C22 H22B 0.9900
C23 C27 1.492(5)
C23 C37 1.524(5)
C23 H23A 0.9900
C23 H23B 0.9900
C24 H24A 0.9900
C24 H24B 0.9900
C25 C31 1.384(5)
C26 C33 1.386(5)
C26 H26 0.9500
C28 H28A 0.9800
C28 H28B 0.9800
C28 H28C 0.9800
C29 H29 0.9500
C31 C33 1.389(5)
C31 H31 0.9500
C32 H32A 0.9800
C32 H32B 0.9800
C32 H32C 0.9800
C33 H33 0.9500
C34 C36 1.440(6)
C35 C36 1.323(6)
C35 H35 0.9500
C36 C38 1.509(6)
C37 H37A 0.9900
C37 H37B 0.9900
C38 H38A 0.9800
C38 H38B 0.9800
C38 H38C 0.9800
C39 H39A 0.9800
C39 H39B 0.9800
C39 H39C 0.9800

loop_
_geom_hbond_atom_site_label_D
_geom_hbond_atom_site_label_H
_geom_hbond_atom_site_label_A
_geom_hbond_site_symmetry_A
_geom_hbond_distance_DA
_geom_hbond_distance_DH
_geom_hbond_distance_HA
_geom_hbond_angle_DHA
_geom_hbond_publ_flag
O9 H9A O1 . 2.834(4) 0.955 1.885 172.8 no
O9 H9B O3 1_565 2.926(4) 1.008 1.942 164.6 no

loop_
_geom_torsion_atom_site_label_1
_geom_torsion_atom_site_label_2
_geom_torsion_atom_site_label_3
_geom_torsion_atom_site_label_4
_geom_torsion
C29 N12 C14 O2 -179.0(3)
C20 N12 C14 O2 2.8(5)
C29 N12 C14 N10 1.3(4)
C20 N12 C14 N10 -176.9(3)
C19 N10 C14 O2 -179.8(3)
C17 N10 C14 O2 -2.0(4)
C19 N10 C14 N12 -0.1(4)
C17 N10 C14 N12 177.7(3)
C28 O5 C16 O3 2.1(5)
C28 O5 C16 C24 -176.6(3)
C14 N10 C17 C18 99.2(3)
C19 N10 C17 C18 -82.9(3)
N10 C17 C18 C21 -54.7(4)
N10 C17 C18 C26 124.4(4)
C14 N10 C19 O1 178.2(3)
C17 N10 C19 O1 0.5(4)
C14 N10 C19 C15 -1.4(4)
C17 N10 C19 C15 -179.1(3)
C29 C15 C19 O1 -177.9(3)
C32 C15 C19 O1 1.8(5)
C29 C15 C19 N10 1.6(5)
C32 C15 C19 N10 -178.6(3)
C14 N12 C20 C24 -85.9(4)
C29 N12 C20 C24 95.8(4)
C26 C18 C21 C25 -0.8(5)
C17 C18 C21 C25 178.3(3)
C30 N13 C22 C25 94.2(4)
C34 N13 C22 C25 -85.4(4)
O3 C16 C24 C20 10.3(5)
O5 C16 C24 C20 -171.0(3)
N12 C20 C24 C16 -176.2(3)
C18 C21 C25 C31 0.1(5)
C18 C21 C25 C22 178.7(3)
N13 C22 C25 C31 122.3(4)
N13 C22 C25 C21 -56.2(5)
C21 C18 C26 C33 1.2(6)
C17 C18 C26 C33 -177.9(3)
C39 O6 C27 O7 3.7(6)
C39 O6 C27 C23 -174.8(3)
C37 C23 C27 O7 9.7(6)
C37 C23 C27 O6 -171.8(3)
C19 C15 C29 N12 -0.5(5)
C32 C15 C29 N12 179.8(3)
C14 N12 C29 C15 -1.0(5)
C20 N12 C29 C15 177.2(3)
C35 N11 C30 O4 179.2(4)
C37 N11 C30 O4 0.7(5)
C35 N11 C30 N13 -1.8(5)
C37 N11 C30 N13 179.7(3)
C34 N13 C30 O4 179.5(3)
C22 N13 C30 O4 -0.1(5)
C34 N13 C30 N11 0.5(5)
C22 N13 C30 N11 -179.1(3)
C21 C25 C31 C33 0.2(6)
C22 C25 C31 C33 -178.4(4)
C18 C26 C33 C31 -0.9(6)
C25 C31 C33 C26 0.2(6)
C30 N13 C34 O8 -178.9(3)
C22 N13 C34 O8 0.7(5)
C30 N13 C34 C36 0.9(5)
C22 N13 C34 C36 -179.5(3)
C30 N11 C35 C36 1.9(6)
C37 N11 C35 C36 -179.7(4)
N11 C35 C36 C34 -0.4(6)
N11 C35 C36 C38 178.0(4)
O8 C34 C36 C35 178.8(4)
N13 C34 C36 C35 -0.9(6)
O8 C34 C36 C38 0.3(6)
N13 C34 C36 C38 -179.4(3)
C30 N11 C37 C23 -80.3(4)
C35 N11 C37 C23 101.2(4)
C27 C23 C37 N11 -179.0(3)
